data_1548062
loop_
_publ_author_name
'Amandine Cadiau'

_publ_section_title
;
 From hybrid fluoroaluminates to porous fluorinated materials type MOF :
 crystallochemistry and spectroscopic studies
;
_journal_name_full 'Ph.D. Thesis, Le Mans'
_journal_page_first 1
_journal_year 2010
_chemical_formula_moiety 'Al F4, C2 H4 N3, H2 O'
_chemical_formula_sum 'C2 H6 Al F4 N3 O'
_chemical_formula_weight 191.08
_space_group_IT_number 175
_symmetry_cell_setting hexagonal
_symmetry_space_group_name_Hall '-P 6'
_symmetry_space_group_name_H-M 'P 6/m'
_cell_angle_alpha 90.00000
_cell_angle_beta 90.00000
_cell_angle_gamma 120.00000
_cell_formula_units_Z 6
_cell_length_a 17.5383(7)
_cell_length_b 17.5383(7)
_cell_length_c 3.63462(14)
_cell_measurement_temperature 296
_cell_volume 968.20(7)
_computing_cell_refinement 'McMaille (Le Bail, 2004)'
_computing_data_collection 'DIFFRAC-AT (Siemens & Socabim, 1993)'
_computing_molecular_graphics 'DIAMOND (Brandenburg,1999)'
_computing_publication_material 'PLATON (Spek, 2009)'
_computing_structure_refinement 'FULLPROF (Rodriguez-Carvajal, 1993)'
_computing_structure_solution 'ESPOIR (Le Bail, 2001)'
_diffrn_ambient_temperature 296
_diffrn_measurement_device_type 'PanAlytical MPD'
_diffrn_measurement_method 'step scan'
_diffrn_radiation_type 'Cu K\a'
_diffrn_radiation_wavelength 1.5418
_diffrn_source 'X-ray tube'
_diffrn_source_target Cu
_exptl_absorpt_coefficient_mu 3.234
_exptl_crystal_density_diffrn 1.966
_exptl_crystal_F_000 576.0
_pd_char_colour white
_pd_char_particle_morphology 'Fine powder'
_pd_meas_2theta_range_inc 0.017000
_pd_meas_2theta_range_max 60.00000
_pd_meas_2theta_range_min 4.00000
_pd_meas_number_of_points 3294
_pd_meas_scan_method step
_pd_proc_ls_prof_R_factor 2.5060
_pd_proc_ls_prof_wR_expected 1.2161
_pd_proc_ls_prof_wR_factor 3.5829
_refine_ls_goodness_of_fit_all 2.95
_refine_ls_number_parameters 70
_refine_ls_number_reflns 127
_refine_ls_number_restraints 34
_refine_ls_R_I_factor 2.5184
_refine_ls_shift/su_max 0.03
_refine_ls_shift/su_mean 0.0
_cod_data_source_file hydrated.cif
_cod_data_source_block hydrated
_cod_depositor_comments
;
The following automatic conversions were performed:

'_symmetry_cell_setting' value 'Hexagonal' changed to 'hexagonal'
according to the built-in table from CIF Core dictionary named
'cif_core.dic' version 2.4.1 from 2010-06-29.

Automatic conversion script
Id: cif_fix_values 5376 2017-05-30 11:51:03Z andrius 
;
_cod_original_cell_volume 968.20(10)
_cod_database_code 1548062
_pd_proc_ls_prof_cr_factor 7.1939
_pd_proc_ls_prof_cwr_factor 7.1098
_pd_proc_ls_prof_cwr_expected 2.4132
_pd_proc_ls_prof_chi2 8.6806

loop_
_symmetry_equiv_pos_as_xyz
x,y,z
x-y,x,z
-y,x-y,z
-x,-y,z
-x+y,-x,z
y,-x+y,z
-x,-y,-z
-x+y,-x,-z
y,-x+y,-z
x,y,-z
x-y,x,-z
-y,x-y,-z

loop_
_atom_site_label
_atom_site_fract_x
_atom_site_fract_y
_atom_site_fract_z
_atom_site_U_iso_or_equiv
_atom_site_occupancy
_atom_site_adp_type
_atom_site_type_symbol
AL1 0.6628(4) 0.4428(3) 0.00000 0.108(2) 1.00000 Uiso Al
F1 0.5782(4) 0.3287(4) 0.00000 0.1113(15) 1.00000 Uiso F
F2 0.5824(3) 0.4730(4) 0.00000 0.1113(15) 1.00000 Uiso F
F3 0.7417(4) 0.5562(4) 0.00000 0.1113(15) 1.00000 Uiso F
F4 0.6664(6) 0.4422(4) 0.50000 0.1113(15) 1.00000 Uiso F
N1 0.3789(3) 0.2661(3) 0.50000 0.197(5) 1.00000 Uiso N
N2 0.2898(4) 0.2445(3) 0.50000 0.197(5) 1.00000 Uiso N
N3 0.3831(3) 0.3844(3) 0.50000 0.197(5) 1.00000 Uiso N
C1 0.2982(3) 0.3203(4) 0.50000 0.197(5) 1.00000 Uiso C
C2 0.4327(3) 0.3469(3) 0.50000 0.197(5) 1.00000 Uiso C
H1 0.3864(6) 0.2218(4) 0.50000 0.197(5) 1.00000 Uiso H
H2 0.2496(4) 0.3325(6) 0.50000 0.197(5) 1.00000 Uiso H
H3 0.4008(5) 0.4377(4) 0.50000 0.197(5) 1.00000 Uiso H
H4 0.4919(4) 0.3754(5) 0.50000 0.197(5) 1.00000 Uiso H
OW 0.900(3) 0.900(3) 0.293(3) 0.45(2) 0.50000 Uiso O
H5 0.85 0.85 0.40 0.45 1.00000 Uiso H

loop_
_atom_type_symbol
_atom_type_scat_Cromer_Mann_a1
_atom_type_scat_Cromer_Mann_b1
_atom_type_scat_Cromer_Mann_a2
_atom_type_scat_Cromer_Mann_b2
_atom_type_scat_Cromer_Mann_a3
_atom_type_scat_Cromer_Mann_b3
_atom_type_scat_Cromer_Mann_a4
_atom_type_scat_Cromer_Mann_b4
_atom_type_scat_Cromer_Mann_c
_atom_type_scat_dispersion_real
_atom_type_scat_dispersion_imag
_atom_type_scat_source
al 6.42020 3.03870 1.90020 0.74260 1.59360 31.54720 1.96460 85.08860 1.11510 0.20400 0.24600 International_Tables_for_Crystallography_Vol.C(1991)_Tables_6.1.1.4_and_6.1.1.5
f 3.53920 10.28250 2.64120 4.29440 1.51700 0.26150 1.02430 26.14760 0.27760 0.06900 0.05300 International_Tables_for_Crystallography_Vol.C(1991)_Tables_6.1.1.4_and_6.1.1.5
n 12.21260 0.00570 3.13220 9.89330 2.01250 28.99750 1.16630 0.58260 -11.52900 0.02900 0.01800 International_Tables_for_Crystallography_Vol.C(1991)_Tables_6.1.1.4_and_6.1.1.5
c 2.31000 20.84390 1.02000 10.20750 1.58860 0.56870 0.86500 51.65120 0.21560 0.01700 0.00900 International_Tables_for_Crystallography_Vol.C(1991)_Tables_6.1.1.4_and_6.1.1.5
h 0.49300 10.51090 0.32291 26.12570 0.14019 3.14236 0.04081 57.79970 0.00304 0.00000 0.00000 International_Tables_for_Crystallography_Vol.C(1991)_Tables_6.1.1.4_and_6.1.1.5
o 3.04850 13.27710 2.28680 5.70110 1.54630 0.32390 0.86700 32.90890 0.25080 0.04700 0.03200 International_Tables_for_Crystallography_Vol.C(1991)_Tables_6.1.1.4_and_6.1.1.5

loop_
_geom_angle_atom_site_label_1
_geom_angle_atom_site_label_2
_geom_angle_atom_site_label_3
_geom_angle
_geom_angle_site_symmetry_1
_geom_angle_site_symmetry_2
_geom_angle_site_symmetry_3
_geom_angle_publ_flag
F1 Al1 F2 89.7(4) . . . yes
F1 Al1 F3 177.2(6) . . . yes
F1 Al1 F4 90.3(3) . . . yes
F1 Al1 F4 90.3(3) . . 1_554 yes
F1 Al1 F1 95.1(4) . . 5_665 yes
F2 Al1 F3 87.4(4) . . . yes
F2 Al1 F4 92.2(4) . . . yes
F2 Al1 F4 92.2(4) . . 1_554 yes
F1 Al1 F2 175.2(4) 5_665 . . yes
F3 Al1 F4 89.8(3) . . . yes
F3 Al1 F4 89.8(3) . . 1_554 yes
F1 Al1 F3 87.8(4) 5_665 . . yes
F4 Al1 F4 175.7(7) . . 1_554 yes
F1 Al1 F4 87.8(4) 5_665 . . yes
F1 Al1 F4 87.8(4) 5_665 . 1_554 yes
Al1 F1 Al1 144.9(6) . . 3_655 yes
Al1 F4 Al1 175.7(8) . . 1_556 yes
N2 N1 C2 114.3(5) . . . yes
N1 N2 C1 100.8(5) . . . yes
C1 N3 C2 108.2(5) . . . yes
C2 N1 H1 131.5(9) . . . no
N2 N1 H1 114.3(8) . . . no
C1 N3 H3 125.4(9) . . . no
C2 N3 H3 126.4(9) . . . no
N2 C1 N3 112.2(6) . . . yes
N1 C2 N3 104.6(5) . . . yes
N2 C1 H2 125.1(8) . . . no
N3 C1 H2 122.7(8) . . . no
N1 C2 H4 129.6(8) . . . no
N3 C2 H4 125.8(7) . . . no

loop_
_geom_bond_atom_site_label_1
_geom_bond_atom_site_label_2
_geom_bond_distance
_geom_bond_site_symmetry_1
_geom_bond_site_symmetry_2
_geom_bond_publ_flag
Al1 F1 1.799(8) . . yes
Al1 F2 1.737(10) . . yes
Al1 F3 1.766(8) . . yes
Al1 F4 1.8186(5) . . yes
Al1 F4 1.8186(5) . 1_554 yes
Al1 F1 1.752(13) . 5_665 yes
N1 N2 1.412(9) . . yes
N1 C2 1.250(7) . . yes
N2 C1 1.262(8) . . yes
N3 C1 1.344(8) . . yes
N3 C2 1.327(8) . . yes
N1 H1 0.850(10) . . no
N3 H3 0.825(8) . . no
C1 H2 0.977(11) . . no
C2 H4 0.899(10) . . no

loop_
_geom_hbond_atom_site_label_D
_geom_hbond_atom_site_label_H
_geom_hbond_atom_site_label_A
_geom_hbond_distance_DH
_geom_hbond_distance_HA
_geom_hbond_distance_DA
_geom_hbond_angle_DHA
_geom_hbond_site_symmetry_A
_geom_hbond_publ_flag
N1 H1 F3 0.850(10) 2.316(8) 2.865(8) 122.6(3) 3_655 yes
N1 H1 F3 0.850(10) 2.316(8) 2.865(8) 122.6(3) 3_656 yes
C2 H4 F2 0.899(10) 2.457(7) 3.046(6) 123.5(4) . yes
C2 H4 F2 0.899(10) 2.457(7) 3.046(6) 123.5(4) 1_556 yes
